data_7111715
loop_
_publ_author_name
'Maeda, Hiromitsu'
'Terashima, Yoshitaka'
'Haketa, Yohei'
'Asano, Atsushi'
'Honsho, Yoshihito'
'Seki, Shu'
'Shimizu, Masahiro'
'Mukai, Hidetomo'
'Ohta, Kazuchika'

_publ_section_title
;
 Discotic columnar mesophases derived from
 &#x2018;rod-like&#x2019;\p-conjugated anion-responsive acyclic
 oligopyrroles
;
_journal_issue 25
_journal_name_full 'Chemical Communications'
_journal_page_first 4559
_journal_page_last 4561
_journal_paper_doi 10.1039/c0cc00551g
_journal_volume 46
_journal_year 2010
_chemical_formula_moiety 'C30 H31 B F2 N2 O8'
_chemical_formula_sum 'C30 H31 B F2 N2 O8'
_chemical_formula_weight 596.38
_chemical_name_systematic
;
?
;
_space_group_IT_number 14
_symmetry_cell_setting monoclinic
_symmetry_Int_Tables_number 14
_symmetry_space_group_name_Hall '-P 2ybc'
_symmetry_space_group_name_H-M 'P 1 21/c 1'
_atom_sites_solution_hydrogens geom
_atom_sites_solution_primary direct
_atom_sites_solution_secondary difmap
_audit_creation_method SHELXL-97
_cell_angle_alpha 90.00
_cell_angle_beta 96.658(8)
_cell_angle_gamma 90.00
_cell_formula_units_Z 8
_cell_length_a 12.997(2)
_cell_length_b 13.014(3)
_cell_length_c 33.825(8)
_cell_measurement_reflns_used 26252
_cell_measurement_temperature 123(2)
_cell_measurement_theta_max 27.6
_cell_measurement_theta_min 3.0
_cell_volume 5683(2)
_computing_cell_refinement PROCESS-AUTO
_computing_data_collection PROCESS-AUTO
_computing_data_reduction CrystalStructure
_computing_publication_material 'CrystalStructure 3.8'
_computing_structure_refinement 'SHELXL-97 (Sheldrick, 1997)'
_computing_structure_solution 'SHELXS-97 (Sheldrick, 1990)'
_diffrn_ambient_temperature 123(2)
_diffrn_detector_area_resol_mean 10.00
_diffrn_measured_fraction_theta_full 0.994
_diffrn_measured_fraction_theta_max 0.994
_diffrn_measurement_device_type 'Rigaku RAXIS-RAPID'
_diffrn_radiation_monochromator graphite
_diffrn_radiation_source 'fine-focus sealed tube'
_diffrn_radiation_type MoK?
_diffrn_radiation_wavelength 0.71075
_diffrn_reflns_av_R_equivalents 0.0902
_diffrn_reflns_av_sigmaI/netI 0.0946
_diffrn_reflns_limit_h_max 16
_diffrn_reflns_limit_h_min -16
_diffrn_reflns_limit_k_max 16
_diffrn_reflns_limit_k_min -16
_diffrn_reflns_limit_l_max 41
_diffrn_reflns_limit_l_min -43
_diffrn_reflns_number 45750
_diffrn_reflns_theta_full 27.48
_diffrn_reflns_theta_max 27.48
_diffrn_reflns_theta_min 3.04
_exptl_absorpt_coefficient_mu 0.109
_exptl_absorpt_correction_T_max 0.9924
_exptl_absorpt_correction_T_min 0.9527
_exptl_absorpt_correction_type none
_exptl_crystal_colour orange
_exptl_crystal_density_diffrn 1.394
_exptl_crystal_density_method 'not measured'
_exptl_crystal_description prism
_exptl_crystal_F_000 2496
_exptl_crystal_size_max 0.45
_exptl_crystal_size_mid 0.10
_exptl_crystal_size_min 0.07
_refine_diff_density_max 0.269
_refine_diff_density_min -0.337
_refine_diff_density_rms 0.067
_refine_ls_extinction_method none
_refine_ls_goodness_of_fit_ref 1.007
_refine_ls_hydrogen_treatment constr
_refine_ls_matrix_type full
_refine_ls_number_parameters 789
_refine_ls_number_reflns 12951
_refine_ls_number_restraints 0
_refine_ls_restrained_S_all 1.007
_refine_ls_R_factor_all 0.1282
_refine_ls_R_factor_gt 0.0603
_refine_ls_shift/su_max 0.000
_refine_ls_shift/su_mean 0.000
_refine_ls_structure_factor_coef Fsqd
_refine_ls_weighting_details 'calc w=1/[?^2^(Fo^2^)+(0.0849P)^2^+0.0000P] where P=(Fo^2^+2Fc^2^)/3'
_refine_ls_weighting_scheme calc
_refine_ls_wR_factor_gt 0.1386
_refine_ls_wR_factor_ref 0.1763
_reflns_number_gt 7088
_reflns_number_total 12951
_reflns_threshold_expression >2sigma(I)
_cod_data_source_file C0CC00551Gsup1.cif
_cod_data_source_block 00206mae
_cod_database_code 7111715

loop_
_symmetry_equiv_pos_as_xyz
'x, y, z'
'-x, y+1/2, -z+1/2'
'-x, -y, -z'
'x, -y-1/2, z-1/2'

loop_
_atom_site_label
_atom_site_type_symbol
_atom_site_fract_x
_atom_site_fract_y
_atom_site_fract_z
_atom_site_U_iso_or_equiv
_atom_site_adp_type
_atom_site_occupancy
_atom_site_symmetry_multiplicity
_atom_site_calc_flag
_atom_site_refinement_flags
C1 C -0.3177(2) -0.0946(2) 0.19504(8) 0.0252(6) Uani 1 1 d .
C2 C -0.3230(2) -0.1668(2) 0.22464(8) 0.0293(6) Uani 1 1 d .
H1 H -0.3808 -0.2094 0.2279 0.035 Uiso 1 1 calc R
C3 C -0.2291(2) -0.1663(2) 0.24876(8) 0.0278(6) Uani 1 1 d .
H2 H -0.2110 -0.2087 0.2714 0.033 Uiso 1 1 calc R
C4 C -0.1663(2) -0.0928(2) 0.23401(8) 0.0265(6) Uani 1 1 d .
N1 N -0.22221(17) -0.04816(17) 0.20096(7) 0.0251(5) Uani 1 1 d .
C5 C -0.1938(2) 0.0464(2) 0.18103(8) 0.0284(6) Uani 1 1 d .
H3 H -0.1518 0.0289 0.1597 0.043 Uiso 1 1 calc R
H4 H -0.1538 0.0912 0.2004 0.043 Uiso 1 1 calc R
H5 H -0.2567 0.0822 0.1697 0.043 Uiso 1 1 calc R
C6 C -0.0608(2) -0.0703(2) 0.24815(8) 0.0243(6) Uani 1 1 d .
C7 C -0.0112(2) -0.1096(2) 0.28331(8) 0.0271(6) Uani 1 1 d .
H6 H -0.0485 -0.1516 0.2997 0.033 Uiso 1 1 calc R
C8 C 0.0929(2) -0.0881(2) 0.29485(8) 0.0250(6) Uani 1 1 d .
C9 C 0.1487(2) -0.1273(2) 0.33023(8) 0.0255(6) Uani 1 1 d .
C10 C 0.1190(2) -0.1941(2) 0.35869(9) 0.0327(7) Uani 1 1 d .
H7 H 0.0541 -0.2281 0.3580 0.039 Uiso 1 1 calc R
C11 C 0.2020(2) -0.2020(2) 0.38854(9) 0.0346(7) Uani 1 1 d .
H8 H 0.2035 -0.2430 0.4118 0.042 Uiso 1 1 calc R
C12 C 0.2819(2) -0.1402(2) 0.37861(8) 0.0287(6) Uani 1 1 d .
N2 N 0.24939(16) -0.09638(17) 0.34274(6) 0.0251(5) Uani 1 1 d .
H9 H 0.2865 -0.0549 0.3295 0.030 Uiso 1 1 calc R
O1 O -0.00943(15) -0.01202(16) 0.22542(6) 0.0358(5) Uani 1 1 d .
O2 O 0.14579(15) -0.02831(16) 0.27336(6) 0.0338(5) Uani 1 1 d .
B1 B 0.0965(3) 0.0254(3) 0.23774(10) 0.0298(7) Uani 1 1 d .
F1 F 0.15425(12) 0.00687(14) 0.20668(5) 0.0352(4) Uani 1 1 d .
F2 F 0.09275(14) 0.12831(13) 0.24545(6) 0.0438(5) Uani 1 1 d .
C13 C -0.3954(2) -0.0764(2) 0.16073(8) 0.0251(6) Uani 1 1 d .
C14 C -0.4998(2) -0.0942(2) 0.16482(8) 0.0265(6) Uani 1 1 d .
H10 H -0.5198 -0.1136 0.1899 0.032 Uiso 1 1 calc R
C15 C -0.5743(2) -0.0834(2) 0.13200(8) 0.0274(6) Uani 1 1 d .
C16 C -0.5460(2) -0.0526(2) 0.09556(8) 0.0281(6) Uani 1 1 d .
C17 C -0.4421(2) -0.0355(2) 0.09159(8) 0.0289(6) Uani 1 1 d .
C18 C -0.3668(2) -0.0488(2) 0.12379(8) 0.0277(6) Uani 1 1 d .
H11 H -0.2957 -0.0391 0.1206 0.033 Uiso 1 1 calc R
O3 O -0.67753(14) -0.10143(15) 0.13285(6) 0.0324(5) Uani 1 1 d .
C19 C -0.7074(2) -0.1478(2) 0.16818(9) 0.0319(7) Uani 1 1 d .
H12 H -0.6713 -0.2135 0.1729 0.048 Uiso 1 1 calc R
H13 H -0.7824 -0.1595 0.1649 0.048 Uiso 1 1 calc R
H14 H -0.6890 -0.1020 0.1909 0.048 Uiso 1 1 calc R
O4 O -0.61928(16) -0.04310(15) 0.06293(6) 0.0353(5) Uani 1 1 d .
C20 C -0.6649(3) 0.0555(3) 0.05950(11) 0.0469(9) Uani 1 1 d .
H15 H -0.7067 0.0664 0.0815 0.070 Uiso 1 1 calc R
H16 H -0.7092 0.0608 0.0341 0.070 Uiso 1 1 calc R
H17 H -0.6104 0.1079 0.0606 0.070 Uiso 1 1 calc R
O5 O -0.42160(16) -0.00576(16) 0.05474(6) 0.0350(5) Uani 1 1 d .
C21 C -0.3163(2) 0.0199(3) 0.05053(10) 0.0415(8) Uani 1 1 d .
H18 H -0.2914 0.0713 0.0706 0.062 Uiso 1 1 calc R
H19 H -0.3122 0.0480 0.0239 0.062 Uiso 1 1 calc R
H20 H -0.2732 -0.0419 0.0543 0.062 Uiso 1 1 calc R
C22 C 0.3829(2) -0.1180(2) 0.40128(8) 0.0265(6) Uani 1 1 d .
C23 C 0.4206(2) -0.1850(2) 0.43188(8) 0.0285(6) Uani 1 1 d .
H21 H 0.3824 -0.2447 0.4371 0.034 Uiso 1 1 calc R
C24 C 0.5142(2) -0.1638(2) 0.45452(8) 0.0277(6) Uani 1 1 d .
C25 C 0.5726(2) -0.0791(2) 0.44606(8) 0.0253(6) Uani 1 1 d .
C26 C 0.5342(2) -0.0123(2) 0.41597(8) 0.0260(6) Uani 1 1 d .
C27 C 0.4400(2) -0.0315(2) 0.39336(8) 0.0270(6) Uani 1 1 d .
H22 H 0.4146 0.0142 0.3726 0.032 Uiso 1 1 calc R
O6 O 0.55646(16) -0.22166(15) 0.48593(6) 0.0386(5) Uani 1 1 d .
C28 C 0.4898(3) -0.2919(3) 0.50316(10) 0.0455(9) Uani 1 1 d .
H23 H 0.4251 -0.2570 0.5073 0.068 Uiso 1 1 calc R
H24 H 0.5240 -0.3164 0.5288 0.068 Uiso 1 1 calc R
H25 H 0.4745 -0.3504 0.4852 0.068 Uiso 1 1 calc R
O7 O 0.66829(14) -0.06153(15) 0.46720(6) 0.0298(5) Uani 1 1 d .
C29 C 0.6625(2) -0.0121(3) 0.50433(9) 0.0376(7) Uani 1 1 d .
H26 H 0.6331 0.0568 0.4997 0.056 Uiso 1 1 calc R
H27 H 0.7322 -0.0066 0.5188 0.056 Uiso 1 1 calc R
H28 H 0.6183 -0.0523 0.5201 0.056 Uiso 1 1 calc R
O8 O 0.59522(14) 0.07140(15) 0.41088(6) 0.0322(5) Uani 1 1 d .
C30 C 0.5497(2) 0.1538(2) 0.38714(10) 0.0370(7) Uani 1 1 d .
H29 H 0.5322 0.1302 0.3597 0.055 Uiso 1 1 calc R
H30 H 0.5990 0.2109 0.3876 0.055 Uiso 1 1 calc R
H31 H 0.4867 0.1770 0.3978 0.055 Uiso 1 1 calc R
C31 C 0.1434(2) 0.6422(2) 0.18900(8) 0.0248(6) Uani 1 1 d .
C32 C 0.1412(2) 0.7115(2) 0.22004(8) 0.0298(6) Uani 1 1 d .
H32 H 0.0853 0.7555 0.2244 0.036 Uiso 1 1 calc R
C33 C 0.2360(2) 0.7048(2) 0.24367(8) 0.0284(6) Uani 1 1 d .
H33 H 0.2567 0.7445 0.2668 0.034 Uiso 1 1 calc R
C34 C 0.2952(2) 0.6300(2) 0.22758(8) 0.0245(6) Uani 1 1 d .
N3 N 0.23632(16) 0.59157(17) 0.19385(6) 0.0245(5) Uani 1 1 d .
C35 C 0.2611(2) 0.5005(2) 0.17117(8) 0.0290(6) Uani 1 1 d .
H34 H 0.1976 0.4736 0.1563 0.043 Uiso 1 1 calc R
H35 H 0.2920 0.4478 0.1895 0.043 Uiso 1 1 calc R
H36 H 0.3103 0.5194 0.1525 0.043 Uiso 1 1 calc R
C36 C 0.4002(2) 0.6044(2) 0.24058(8) 0.0237(6) Uani 1 1 d .
C37 C 0.4551(2) 0.6549(2) 0.27202(9) 0.0290(6) Uani 1 1 d .
H37 H 0.4229 0.7084 0.2852 0.035 Uiso 1 1 calc R
C38 C 0.5565(2) 0.6287(2) 0.28455(8) 0.0253(6) Uani 1 1 d .
C39 C 0.6147(2) 0.6770(2) 0.31757(8) 0.0250(6) Uani 1 1 d .
C40 C 0.5900(2) 0.7565(2) 0.34185(9) 0.0315(7) Uani 1 1 d .
H38 H 0.5265 0.7933 0.3397 0.038 Uiso 1 1 calc R
C41 C 0.6755(2) 0.7728(2) 0.37005(9) 0.0306(7) Uani 1 1 d .
H39 H 0.6808 0.8231 0.3905 0.037 Uiso 1 1 calc R
C42 C 0.7514(2) 0.7027(2) 0.36287(8) 0.0258(6) Uani 1 1 d .
N4 N 0.71436(17) 0.64558(16) 0.33067(6) 0.0238(5) Uani 1 1 d .
H40 H 0.7484 0.5965 0.3199 0.029 Uiso 1 1 calc R
O9 O 0.44502(14) 0.53268(16) 0.22114(6) 0.0318(5) Uani 1 1 d .
O10 O 0.60414(14) 0.55573(15) 0.26653(6) 0.0298(5) Uani 1 1 d .
B2 B 0.5559(2) 0.5063(3) 0.23014(9) 0.0261(7) Uani 1 1 d .
F3 F 0.60683(12) 0.53919(15) 0.19854(5) 0.0405(4) Uani 1 1 d .
F4 F 0.56530(14) 0.40239(13) 0.23422(6) 0.0450(5) Uani 1 1 d .
C43 C 0.0700(2) 0.6354(2) 0.15264(8) 0.0244(6) Uani 1 1 d .
C44 C -0.0358(2) 0.6394(2) 0.15496(8) 0.0264(6) Uani 1 1 d .
H41 H -0.0615 0.6405 0.1801 0.032 Uiso 1 1 calc R
C45 C -0.1041(2) 0.6418(2) 0.12005(9) 0.0270(6) Uani 1 1 d .
C46 C -0.0669(2) 0.6411(2) 0.08342(8) 0.0268(6) Uani 1 1 d .
C47 C 0.0404(2) 0.6411(2) 0.08121(8) 0.0267(6) Uani 1 1 d .
C48 C 0.1086(2) 0.6374(2) 0.11584(8) 0.0253(6) Uani 1 1 d .
H42 H 0.1812 0.6362 0.1145 0.030 Uiso 1 1 calc R
O11 O -0.20944(14) 0.64693(15) 0.11934(6) 0.0322(5) Uani 1 1 d .
C49 C -0.2455(2) 0.6838(2) 0.15512(9) 0.0367(7) Uani 1 1 d .
H43 H -0.2320 0.6320 0.1761 0.055 Uiso 1 1 calc R
H44 H -0.3201 0.6971 0.1503 0.055 Uiso 1 1 calc R
H45 H -0.2092 0.7476 0.1635 0.055 Uiso 1 1 calc R
O12 O -0.13385(15) 0.63709(15) 0.04865(6) 0.0341(5) Uani 1 1 d .
C50 C -0.1739(3) 0.7341(3) 0.03487(10) 0.0480(9) Uani 1 1 d .
H46 H -0.2086 0.7671 0.0558 0.072 Uiso 1 1 calc R
H47 H -0.2237 0.7242 0.0111 0.072 Uiso 1 1 calc R
H48 H -0.1170 0.7779 0.0282 0.072 Uiso 1 1 calc R
O13 O 0.06979(15) 0.64695(16) 0.04417(6) 0.0328(5) Uani 1 1 d .
C51 C 0.1791(2) 0.6538(3) 0.04153(9) 0.0412(8) Uani 1 1 d .
H49 H 0.2076 0.7135 0.0567 0.062 Uiso 1 1 calc R
H50 H 0.1910 0.6614 0.0136 0.062 Uiso 1 1 calc R
H51 H 0.2133 0.5912 0.0525 0.062 Uiso 1 1 calc R
C52 C 0.8523(2) 0.6830(2) 0.38597(8) 0.0240(6) Uani 1 1 d .
C53 C 0.8945(2) 0.7600(2) 0.41159(8) 0.0275(6) Uani 1 1 d .
H52 H 0.8609 0.8247 0.4124 0.033 Uiso 1 1 calc R
C54 C 0.9863(2) 0.7407(2) 0.43589(8) 0.0258(6) Uani 1 1 d .
C55 C 1.0336(2) 0.6452(2) 0.43565(8) 0.0264(6) Uani 1 1 d .
C56 C 0.9925(2) 0.5700(2) 0.40924(8) 0.0283(6) Uani 1 1 d .
C57 C 0.9017(2) 0.5886(2) 0.38438(8) 0.0285(6) Uani 1 1 d .
H53 H 0.8736 0.5371 0.3664 0.034 Uiso 1 1 calc R
O14 O 1.03657(15) 0.81134(14) 0.46033(6) 0.0310(5) Uani 1 1 d .
C58 C 0.9966(3) 0.9135(2) 0.45735(9) 0.0392(8) Uani 1 1 d .
H54 H 0.9905 0.9358 0.4295 0.059 Uiso 1 1 calc R
H55 H 1.0437 0.9597 0.4736 0.059 Uiso 1 1 calc R
H56 H 0.9282 0.9151 0.4669 0.059 Uiso 1 1 calc R
O15 O 1.12577(14) 0.62828(15) 0.45946(6) 0.0296(5) Uani 1 1 d .
C59 C 1.1126(3) 0.6033(3) 0.49949(9) 0.0430(8) Uani 1 1 d .
H57 H 1.0647 0.6524 0.5096 0.064 Uiso 1 1 calc R
H58 H 1.1797 0.6066 0.5159 0.064 Uiso 1 1 calc R
H59 H 1.0843 0.5337 0.5005 0.064 Uiso 1 1 calc R
O16 O 1.04748(16) 0.48031(15) 0.40970(6) 0.0385(5) Uani 1 1 d .
C60 C 1.0046(3) 0.4014(2) 0.38333(11) 0.0491(10) Uani 1 1 d .
H60 H 0.9379 0.3793 0.3913 0.074 Uiso 1 1 calc R
H61 H 1.0522 0.3428 0.3846 0.074 Uiso 1 1 calc R
H62 H 0.9943 0.4281 0.3561 0.074 Uiso 1 1 calc R

loop_
_atom_site_aniso_label
_atom_site_aniso_U_11
_atom_site_aniso_U_22
_atom_site_aniso_U_33
_atom_site_aniso_U_23
_atom_site_aniso_U_13
_atom_site_aniso_U_12
C1 0.0229(14) 0.0292(15) 0.0232(14) -0.0026(11) 0.0015(11) -0.0003(12)
C2 0.0258(15) 0.0337(16) 0.0286(15) 0.0019(12) 0.0039(12) -0.0031(12)
C3 0.0268(15) 0.0326(16) 0.0230(14) 0.0038(12) -0.0015(12) -0.0007(12)
C4 0.0254(14) 0.0298(15) 0.0235(14) -0.0014(11) -0.0006(12) 0.0006(12)
N1 0.0246(12) 0.0267(12) 0.0234(12) 0.0022(9) 0.0008(10) -0.0007(10)
C5 0.0312(15) 0.0261(15) 0.0264(15) 0.0014(11) -0.0033(12) -0.0007(12)
C6 0.0263(14) 0.0270(15) 0.0198(14) -0.0034(11) 0.0039(11) 0.0001(12)
C7 0.0270(15) 0.0301(15) 0.0240(14) 0.0025(11) 0.0021(12) -0.0022(12)
C8 0.0294(15) 0.0265(15) 0.0197(14) -0.0023(11) 0.0049(11) -0.0018(12)
C9 0.0233(14) 0.0311(15) 0.0214(14) -0.0010(11) -0.0002(11) -0.0040(12)
C10 0.0305(16) 0.0381(17) 0.0288(16) 0.0074(13) 0.0003(13) -0.0072(13)
C11 0.0331(16) 0.0385(17) 0.0313(16) 0.0107(13) -0.0005(13) -0.0016(14)
C12 0.0324(16) 0.0279(15) 0.0246(15) 0.0005(11) -0.0016(12) -0.0001(13)
N2 0.0234(12) 0.0301(13) 0.0211(12) 0.0028(9) -0.0004(9) -0.0043(10)
O1 0.0283(11) 0.0514(13) 0.0260(11) 0.0098(9) -0.0038(9) -0.0091(10)
O2 0.0275(10) 0.0467(13) 0.0257(11) 0.0100(9) -0.0031(9) -0.0090(9)
B1 0.0266(17) 0.0369(19) 0.0247(17) 0.0051(14) -0.0027(14) -0.0055(15)
F1 0.0296(9) 0.0504(11) 0.0254(9) 0.0036(7) 0.0021(7) -0.0003(8)
F2 0.0447(11) 0.0334(10) 0.0501(12) -0.0072(8) -0.0085(9) 0.0020(8)
C13 0.0269(15) 0.0229(14) 0.0246(14) -0.0023(11) -0.0010(12) 0.0011(12)
C14 0.0274(15) 0.0262(14) 0.0253(15) -0.0009(11) 0.0007(12) 0.0004(12)
C15 0.0250(14) 0.0262(15) 0.0302(15) -0.0011(12) 0.0000(12) -0.0030(12)
C16 0.0325(16) 0.0256(15) 0.0241(15) -0.0008(11) -0.0055(12) -0.0035(12)
C17 0.0375(17) 0.0263(15) 0.0221(14) -0.0006(11) 0.0008(12) -0.0038(13)
C18 0.0281(15) 0.0273(15) 0.0276(15) -0.0032(11) 0.0029(12) -0.0032(12)
O3 0.0243(10) 0.0363(11) 0.0349(12) 0.0048(9) -0.0037(9) -0.0035(9)
C19 0.0275(15) 0.0345(17) 0.0336(17) 0.0012(13) 0.0026(13) -0.0035(13)
O4 0.0393(12) 0.0337(11) 0.0294(11) 0.0000(9) -0.0114(9) -0.0027(9)
C20 0.046(2) 0.043(2) 0.048(2) -0.0070(16) -0.0127(16) 0.0141(16)
O5 0.0419(12) 0.0398(12) 0.0228(11) 0.0018(9) 0.0014(9) -0.0078(10)
C21 0.0406(18) 0.054(2) 0.0316(17) 0.0073(15) 0.0109(14) 0.0032(16)
C22 0.0281(15) 0.0301(15) 0.0206(14) -0.0011(11) -0.0004(12) 0.0001(12)
C23 0.0327(16) 0.0268(15) 0.0252(15) 0.0048(12) -0.0004(12) -0.0043(12)
C24 0.0324(15) 0.0249(15) 0.0246(14) 0.0013(11) -0.0014(12) 0.0051(12)
C25 0.0234(14) 0.0277(15) 0.0244(14) -0.0023(11) 0.0015(11) 0.0005(12)
C26 0.0278(14) 0.0252(14) 0.0246(14) -0.0006(11) 0.0016(12) -0.0022(12)
C27 0.0290(15) 0.0279(15) 0.0227(14) 0.0015(11) -0.0027(12) 0.0000(12)
O6 0.0429(12) 0.0306(11) 0.0384(12) 0.0118(9) -0.0118(10) -0.0046(10)
C28 0.052(2) 0.0413(19) 0.0399(19) 0.0199(15) -0.0090(16) -0.0125(16)
O7 0.0240(10) 0.0358(11) 0.0281(11) -0.0016(8) -0.0028(8) 0.0003(9)
C29 0.0349(17) 0.0482(19) 0.0283(16) -0.0076(14) -0.0026(13) -0.0007(15)
O8 0.0307(11) 0.0303(11) 0.0335(12) 0.0071(9) -0.0053(9) -0.0033(9)
C30 0.0393(17) 0.0286(16) 0.0405(18) 0.0104(13) -0.0060(14) -0.0052(13)
C31 0.0207(14) 0.0289(15) 0.0238(14) 0.0015(11) -0.0010(11) 0.0023(11)
C32 0.0255(15) 0.0356(17) 0.0281(15) -0.0021(12) 0.0017(12) 0.0038(13)
C33 0.0266(15) 0.0364(17) 0.0216(14) -0.0017(12) 0.0007(12) 0.0013(13)
C34 0.0263(14) 0.0258(14) 0.0208(14) 0.0022(11) 0.0005(11) -0.0018(12)
N3 0.0229(12) 0.0282(12) 0.0208(12) 0.0011(9) -0.0045(9) -0.0005(10)
C35 0.0317(15) 0.0261(15) 0.0273(15) -0.0024(11) -0.0044(12) 0.0008(12)
C36 0.0281(14) 0.0220(14) 0.0206(13) 0.0031(11) 0.0009(11) 0.0007(12)
C37 0.0280(15) 0.0260(15) 0.0319(16) -0.0029(12) -0.0013(12) 0.0043(12)
C38 0.0324(15) 0.0208(14) 0.0219(14) 0.0037(11) 0.0001(12) -0.0009(12)
C39 0.0264(14) 0.0252(14) 0.0223(14) 0.0033(11) -0.0024(11) -0.0019(12)
C40 0.0314(16) 0.0300(16) 0.0316(16) -0.0045(12) -0.0026(13) 0.0043(13)
C41 0.0321(16) 0.0293(15) 0.0290(15) -0.0051(12) -0.0026(13) 0.0016(13)
C42 0.0276(14) 0.0234(14) 0.0252(14) -0.0007(11) -0.0020(12) -0.0003(12)
N4 0.0269(12) 0.0214(11) 0.0217(12) -0.0035(9) -0.0034(9) 0.0028(10)
O9 0.0247(10) 0.0417(12) 0.0276(11) -0.0088(9) -0.0034(8) 0.0023(9)
O10 0.0266(10) 0.0360(11) 0.0255(10) -0.0048(9) -0.0025(8) 0.0014(9)
B2 0.0241(16) 0.0316(18) 0.0216(16) -0.0038(13) -0.0013(13) 0.0008(14)
F3 0.0302(9) 0.0663(13) 0.0245(9) 0.0007(8) 0.0015(7) -0.0023(9)
F4 0.0451(11) 0.0294(9) 0.0551(12) -0.0046(8) -0.0175(9) 0.0008(8)
C43 0.0252(14) 0.0230(14) 0.0239(14) -0.0013(11) -0.0020(11) 0.0003(11)
C44 0.0276(15) 0.0258(15) 0.0251(14) 0.0012(11) 0.0004(12) 0.0002(12)
C45 0.0239(14) 0.0221(14) 0.0332(16) 0.0002(12) -0.0035(12) -0.0002(11)
C46 0.0293(15) 0.0235(14) 0.0249(15) -0.0010(11) -0.0081(12) 0.0013(12)
C47 0.0323(15) 0.0223(14) 0.0247(14) -0.0010(11) 0.0001(12) 0.0025(12)
C48 0.0240(14) 0.0267(14) 0.0243(14) 0.0009(11) -0.0006(11) 0.0008(12)
O11 0.0217(10) 0.0409(12) 0.0325(11) -0.0035(9) -0.0030(8) 0.0012(9)
C49 0.0292(16) 0.0386(18) 0.0422(19) 0.0012(14) 0.0034(14) -0.0009(14)
O12 0.0333(11) 0.0369(12) 0.0285(11) -0.0037(9) -0.0119(9) 0.0050(9)
C50 0.052(2) 0.042(2) 0.044(2) 0.0060(15) -0.0195(17) 0.0051(16)
O13 0.0307(11) 0.0457(13) 0.0207(10) 0.0000(9) -0.0022(8) 0.0042(9)
C51 0.0313(17) 0.064(2) 0.0281(17) 0.0017(15) -0.0001(13) 0.0078(16)
C52 0.0270(14) 0.0247(14) 0.0189(13) 0.0013(11) -0.0030(11) -0.0011(11)
C53 0.0343(15) 0.0246(15) 0.0223(14) -0.0032(11) -0.0016(12) 0.0040(12)
C54 0.0310(15) 0.0237(14) 0.0214(14) -0.0023(11) -0.0017(12) -0.0019(12)
C55 0.0268(14) 0.0280(15) 0.0224(14) 0.0014(11) -0.0057(12) 0.0031(12)
C56 0.0322(16) 0.0254(15) 0.0262(15) 0.0015(11) -0.0020(12) 0.0027(12)
C57 0.0328(15) 0.0254(15) 0.0253(15) -0.0034(11) -0.0055(12) 0.0000(12)
O14 0.0390(11) 0.0253(10) 0.0261(11) -0.0059(8) -0.0076(9) -0.0002(9)
C58 0.054(2) 0.0244(16) 0.0355(18) -0.0063(13) -0.0101(15) 0.0012(14)
O15 0.0293(11) 0.0334(11) 0.0239(10) -0.0003(8) -0.0068(8) 0.0030(9)
C59 0.0403(18) 0.057(2) 0.0295(17) 0.0089(15) -0.0054(14) -0.0018(16)
O16 0.0425(12) 0.0252(11) 0.0434(13) -0.0087(9) -0.0138(10) 0.0109(9)
C60 0.069(2) 0.0235(16) 0.049(2) -0.0089(14) -0.0182(18) 0.0104(16)

loop_
_atom_type_symbol
_atom_type_description
_atom_type_scat_dispersion_real
_atom_type_scat_dispersion_imag
_atom_type_scat_source
C C 0.0033 0.0016 'International Tables Vol C Tables 4.2.6.8 and 6.1.1.4'
H H 0.0000 0.0000 'International Tables Vol C Tables 4.2.6.8 and 6.1.1.4'
B B 0.0013 0.0007 'International Tables Vol C Tables 4.2.6.8 and 6.1.1.4'
F F 0.0171 0.0103 'International Tables Vol C Tables 4.2.6.8 and 6.1.1.4'
N N 0.0061 0.0033 'International Tables Vol C Tables 4.2.6.8 and 6.1.1.4'
O O 0.0106 0.0060 'International Tables Vol C Tables 4.2.6.8 and 6.1.1.4'

loop_
_geom_angle_atom_site_label_1
_geom_angle_atom_site_label_2
_geom_angle_atom_site_label_3
_geom_angle
N1 C1 C2 108.3(2)
N1 C1 C13 124.9(2)
C2 C1 C13 126.6(2)
C1 C2 C3 107.9(2)
C1 C2 H1 126.0
C3 C2 H1 126.0
C4 C3 C2 107.8(2)
C4 C3 H2 126.1
C2 C3 H2 126.1
C3 C4 N1 107.6(2)
C3 C4 C6 127.1(3)
N1 C4 C6 125.2(3)
C1 N1 C4 108.2(2)
C1 N1 C5 124.9(2)
C4 N1 C5 125.7(2)
N1 C5 H3 109.5
N1 C5 H4 109.5
H3 C5 H4 109.5
N1 C5 H5 109.5
H3 C5 H5 109.5
H4 C5 H5 109.5
O1 C6 C7 119.9(2)
O1 C6 C4 117.0(2)
C7 C6 C4 123.0(3)
C6 C7 C8 120.5(3)
C6 C7 H6 119.8
C8 C7 H6 119.8
O2 C8 C7 121.2(2)
O2 C8 C9 115.5(2)
C7 C8 C9 123.2(3)
C10 C9 N2 107.4(2)
C10 C9 C8 131.0(3)
N2 C9 C8 121.6(2)
C9 C10 C11 107.2(3)
C9 C10 H7 126.4
C11 C10 H7 126.4
C12 C11 C10 108.7(3)
C12 C11 H8 125.6
C10 C11 H8 125.6
N2 C12 C11 107.1(2)
N2 C12 C22 123.3(3)
C11 C12 C22 129.6(3)
C12 N2 C9 109.6(2)
C12 N2 H9 125.2
C9 N2 H9 125.2
C6 O1 B1 123.1(2)
C8 O2 B1 121.8(2)
F2 B1 F1 110.5(3)
F2 B1 O2 109.3(2)
F1 B1 O2 108.4(2)
F2 B1 O1 109.0(2)
F1 B1 O1 107.4(2)
O2 B1 O1 112.2(2)
C18 C13 C14 119.7(2)
C18 C13 C1 121.4(3)
C14 C13 C1 118.8(2)
C15 C14 C13 119.8(3)
C15 C14 H10 120.1
C13 C14 H10 120.1
O3 C15 C16 115.5(2)
O3 C15 C14 124.0(3)
C16 C15 C14 120.4(3)
O4 C16 C15 120.6(3)
O4 C16 C17 119.8(3)
C15 C16 C17 119.5(2)
O5 C17 C18 124.0(3)
O5 C17 C16 115.4(2)
C18 C17 C16 120.6(3)
C17 C18 C13 119.9(3)
C17 C18 H11 120.0
C13 C18 H11 120.0
C15 O3 C19 116.9(2)
O3 C19 H12 109.5
O3 C19 H13 109.5
H12 C19 H13 109.5
O3 C19 H14 109.5
H12 C19 H14 109.5
H13 C19 H14 109.5
C16 O4 C20 113.1(2)
O4 C20 H15 109.5
O4 C20 H16 109.5
H15 C20 H16 109.5
O4 C20 H17 109.5
H15 C20 H17 109.5
H16 C20 H17 109.5
C17 O5 C21 116.6(2)
O5 C21 H18 109.5
O5 C21 H19 109.5
H18 C21 H19 109.5
O5 C21 H20 109.5
H18 C21 H20 109.5
H19 C21 H20 109.5
C27 C22 C23 119.9(2)
C27 C22 C12 121.5(2)
C23 C22 C12 118.6(3)
C24 C23 C22 119.6(3)
C24 C23 H21 120.2
C22 C23 H21 120.2
O6 C24 C25 114.8(2)
O6 C24 C23 124.6(3)
C25 C24 C23 120.6(2)
O7 C25 C24 120.4(2)
O7 C25 C26 120.1(2)
C24 C25 C26 119.4(2)
O8 C26 C25 115.3(2)
O8 C26 C27 124.1(2)
C25 C26 C27 120.6(3)
C26 C27 C22 119.7(3)
C26 C27 H22 120.1
C22 C27 H22 120.1
C24 O6 C28 117.5(2)
O6 C28 H23 109.5
O6 C28 H24 109.5
H23 C28 H24 109.5
O6 C28 H25 109.5
H23 C28 H25 109.5
H24 C28 H25 109.5
C25 O7 C29 113.3(2)
O7 C29 H26 109.5
O7 C29 H27 109.5
H26 C29 H27 109.5
O7 C29 H28 109.5
H26 C29 H28 109.5
H27 C29 H28 109.5
C26 O8 C30 117.4(2)
O8 C30 H29 109.5
O8 C30 H30 109.5
H29 C30 H30 109.5
O8 C30 H31 109.5
H29 C30 H31 109.5
H30 C30 H31 109.5
N3 C31 C32 108.5(2)
N3 C31 C43 123.3(2)
C32 C31 C43 127.2(2)
C31 C32 C33 107.5(3)
C31 C32 H32 126.3
C33 C32 H32 126.3
C34 C33 C32 108.2(3)
C34 C33 H33 125.9
C32 C33 H33 125.9
C33 C34 N3 107.2(2)
C33 C34 C36 126.7(2)
N3 C34 C36 125.8(2)
C31 N3 C34 108.6(2)
C31 N3 C35 124.7(2)
C34 N3 C35 125.9(2)
N3 C35 H34 109.5
N3 C35 H35 109.5
H34 C35 H35 109.5
N3 C35 H36 109.5
H34 C35 H36 109.5
H35 C35 H36 109.5
O9 C36 C37 120.3(2)
O9 C36 C34 118.4(2)
C37 C36 C34 121.3(3)
C36 C37 C38 120.7(3)
C36 C37 H37 119.6
C38 C37 H37 119.6
O10 C38 C37 121.2(2)
O10 C38 C39 116.4(2)
C37 C38 C39 122.4(3)
N4 C39 C40 107.7(2)
N4 C39 C38 121.0(2)
C40 C39 C38 131.2(3)
C39 C40 C41 107.4(3)
C39 C40 H38 126.3
C41 C40 H38 126.3
C42 C41 C40 107.9(3)
C42 C41 H39 126.1
C40 C41 H39 126.1
N4 C42 C41 107.9(2)
N4 C42 C52 122.8(2)
C41 C42 C52 129.2(3)
C42 N4 C39 109.1(2)
C42 N4 H40 125.5
C39 N4 H40 125.5
C36 O9 B2 122.6(2)
C38 O10 B2 121.7(2)
F4 B2 F3 109.8(3)
F4 B2 O10 109.0(2)
F3 B2 O10 108.5(2)
F4 B2 O9 108.9(2)
F3 B2 O9 108.1(2)
O10 B2 O9 112.6(2)
C44 C43 C48 120.7(2)
C44 C43 C31 120.1(2)
C48 C43 C31 118.7(2)
C43 C44 C45 119.4(3)
C43 C44 H41 120.3
C45 C44 H41 120.3
O11 C45 C46 116.0(2)
O11 C45 C44 123.6(3)
C46 C45 C44 120.4(3)
O12 C46 C45 120.8(3)
O12 C46 C47 119.1(3)
C45 C46 C47 120.0(2)
O13 C47 C48 124.3(3)
O13 C47 C46 115.9(2)
C48 C47 C46 119.8(3)
C47 C48 C43 119.6(3)
C47 C48 H42 120.2
C43 C48 H42 120.2
C45 O11 C49 115.3(2)
O11 C49 H43 109.5
O11 C49 H44 109.5
H43 C49 H44 109.5
O11 C49 H45 109.5
H43 C49 H45 109.5
H44 C49 H45 109.5
C46 O12 C50 114.6(2)
O12 C50 H46 109.5
O12 C50 H47 109.5
H46 C50 H47 109.5
O12 C50 H48 109.5
H46 C50 H48 109.5
H47 C50 H48 109.5
C47 O13 C51 116.6(2)
O13 C51 H49 109.5
O13 C51 H50 109.5
H49 C51 H50 109.5
O13 C51 H51 109.5
H49 C51 H51 109.5
H50 C51 H51 109.5
C57 C52 C53 120.6(2)
C57 C52 C42 121.4(2)
C53 C52 C42 117.8(2)
C54 C53 C52 119.0(3)
C54 C53 H52 120.5
C52 C53 H52 120.5
O14 C54 C55 115.4(2)
O14 C54 C53 124.0(2)
C55 C54 C53 120.6(2)
O15 C55 C54 119.6(2)
O15 C55 C56 120.3(2)
C54 C55 C56 119.8(2)
O16 C56 C57 124.2(2)
O16 C56 C55 115.6(2)
C57 C56 C55 120.2(3)
C56 C57 C52 119.6(3)
C56 C57 H53 120.2
C52 C57 H53 120.2
C54 O14 C58 116.3(2)
O14 C58 H54 109.5
O14 C58 H55 109.5
H54 C58 H55 109.5
O14 C58 H56 109.5
H54 C58 H56 109.5
H55 C58 H56 109.5
C55 O15 C59 113.5(2)
O15 C59 H57 109.5
O15 C59 H58 109.5
H57 C59 H58 109.5
O15 C59 H59 109.5
H57 C59 H59 109.5
H58 C59 H59 109.5
C56 O16 C60 116.1(2)
O16 C60 H60 109.5
O16 C60 H61 109.5
H60 C60 H61 109.5
O16 C60 H62 109.5
H60 C60 H62 109.5
H61 C60 H62 109.5

loop_
_geom_bond_atom_site_label_1
_geom_bond_atom_site_label_2
_geom_bond_distance
C1 N1 1.374(3)
C1 C2 1.381(4)
C1 C13 1.467(4)
C2 C3 1.387(4)
C2 H1 0.9500
C3 C4 1.387(4)
C3 H2 0.9500
C4 N1 1.388(3)
C4 C6 1.429(4)
N1 C5 1.471(3)
C5 H3 0.9800
C5 H4 0.9800
C5 H5 0.9800
C6 O1 1.316(3)
C6 C7 1.383(4)
C7 C8 1.393(4)
C7 H6 0.9500
C8 O2 1.312(3)
C8 C9 1.420(4)
C9 C10 1.385(4)
C9 N2 1.388(3)
C10 C11 1.393(4)
C10 H7 0.9500
C11 C12 1.386(4)
C11 H8 0.9500
C12 N2 1.363(3)
C12 C22 1.469(4)
N2 H9 0.8800
O1 B1 1.474(4)
O2 B1 1.474(4)
B1 F2 1.367(4)
B1 F1 1.381(4)
C13 C18 1.391(4)
C13 C14 1.399(4)
C14 C15 1.393(4)
C14 H10 0.9500
C15 O3 1.366(3)
C15 C16 1.386(4)
C16 O4 1.377(3)
C16 C17 1.391(4)
C17 O5 1.361(3)
C17 C18 1.388(4)
C18 H11 0.9500
O3 C19 1.432(3)
C19 H12 0.9800
C19 H13 0.9800
C19 H14 0.9800
O4 C20 1.413(4)
C20 H15 0.9800
C20 H16 0.9800
C20 H17 0.9800
O5 C21 1.432(4)
C21 H18 0.9800
C21 H19 0.9800
C21 H20 0.9800
C22 C27 1.391(4)
C22 C23 1.399(4)
C23 C24 1.389(4)
C23 H21 0.9500
C24 O6 1.364(3)
C24 C25 1.386(4)
C25 O7 1.380(3)
C25 C26 1.387(4)
C26 O8 1.369(3)
C26 C27 1.390(4)
C27 H22 0.9500
O6 C28 1.430(4)
C28 H23 0.9800
C28 H24 0.9800
C28 H25 0.9800
O7 C29 1.421(3)
C29 H26 0.9800
C29 H27 0.9800
C29 H28 0.9800
O8 C30 1.426(3)
C30 H29 0.9800
C30 H30 0.9800
C30 H31 0.9800
C31 N3 1.369(3)
C31 C32 1.387(4)
C31 C43 1.469(4)
C32 C33 1.391(4)
C32 H32 0.9500
C33 C34 1.390(4)
C33 H33 0.9500
C34 N3 1.391(3)
C34 C36 1.424(4)
N3 C35 1.467(3)
C35 H34 0.9800
C35 H35 0.9800
C35 H36 0.9800
C36 O9 1.316(3)
C36 C37 1.378(4)
C37 C38 1.379(4)
C37 H37 0.9500
C38 O10 1.321(3)
C38 C39 1.421(4)
C39 N4 1.381(3)
C39 C40 1.382(4)
C40 C41 1.394(4)
C40 H38 0.9500
C41 C42 1.386(4)
C41 H39 0.9500
C42 N4 1.360(3)
C42 C52 1.470(4)
N4 H40 0.8800
O9 B2 1.479(4)
O10 B2 1.463(3)
B2 F4 1.364(4)
B2 F3 1.388(4)
C43 C44 1.388(4)
C43 C48 1.395(4)
C44 C45 1.393(4)
C44 H41 0.9500
C45 O11 1.368(3)
C45 C46 1.381(4)
C46 O12 1.380(3)
C46 C47 1.405(4)
C47 O13 1.353(3)
C47 C48 1.385(4)
C48 H42 0.9500
O11 C49 1.430(4)
C49 H43 0.9800
C49 H44 0.9800
C49 H45 0.9800
O12 C50 1.424(4)
C50 H46 0.9800
C50 H47 0.9800
C50 H48 0.9800
O13 C51 1.437(3)
C51 H49 0.9800
C51 H50 0.9800
C51 H51 0.9800
C52 C57 1.390(4)
C52 C53 1.395(4)
C53 C54 1.391(4)
C53 H52 0.9500
C54 O14 1.353(3)
C54 C55 1.387(4)
C55 O15 1.382(3)
C55 C56 1.390(4)
C56 O16 1.368(3)
C56 C57 1.388(4)
C57 H53 0.9500
O14 C58 1.426(3)
C58 H54 0.9800
C58 H55 0.9800
C58 H56 0.9800
O15 C59 1.422(4)
C59 H57 0.9800
C59 H58 0.9800
C59 H59 0.9800
O16 C60 1.430(4)
C60 H60 0.9800
C60 H61 0.9800
C60 H62 0.9800

loop_
_geom_torsion_atom_site_label_1
_geom_torsion_atom_site_label_2
_geom_torsion_atom_site_label_3
_geom_torsion_atom_site_label_4
_geom_torsion
N1 C1 C2 C3 -1.0(3)
C13 C1 C2 C3 173.4(3)
C1 C2 C3 C4 0.4(3)
C2 C3 C4 N1 0.3(3)
C2 C3 C4 C6 -176.0(3)
C2 C1 N1 C4 1.2(3)
C13 C1 N1 C4 -173.4(3)
C2 C1 N1 C5 -166.9(3)
C13 C1 N1 C5 18.5(4)
C3 C4 N1 C1 -0.9(3)
C6 C4 N1 C1 175.5(3)
C3 C4 N1 C5 167.1(2)
C6 C4 N1 C5 -16.5(4)
C3 C4 C6 O1 167.3(3)
N1 C4 C6 O1 -8.4(4)
C3 C4 C6 C7 -10.5(5)
N1 C4 C6 C7 173.8(3)
O1 C6 C7 C8 -0.1(4)
C4 C6 C7 C8 177.6(3)
C6 C7 C8 O2 1.7(4)
C6 C7 C8 C9 -179.0(3)
O2 C8 C9 C10 -177.5(3)
C7 C8 C9 C10 3.1(5)
O2 C8 C9 N2 5.6(4)
C7 C8 C9 N2 -173.7(3)
N2 C9 C10 C11 0.7(3)
C8 C9 C10 C11 -176.5(3)
C9 C10 C11 C12 0.3(4)
C10 C11 C12 N2 -1.2(3)
C10 C11 C12 C22 176.3(3)
C11 C12 N2 C9 1.7(3)
C22 C12 N2 C9 -176.0(3)
C10 C9 N2 C12 -1.5(3)
C8 C9 N2 C12 176.0(3)
C7 C6 O1 B1 -8.0(4)
C4 C6 O1 B1 174.2(3)
C7 C8 O2 B1 4.8(4)
C9 C8 O2 B1 -174.6(3)
C8 O2 B1 F2 109.6(3)
C8 O2 B1 F1 -129.9(3)
C8 O2 B1 O1 -11.4(4)
C6 O1 B1 F2 -108.0(3)
C6 O1 B1 F1 132.2(3)
C6 O1 B1 O2 13.2(4)
N1 C1 C13 C18 29.2(4)
C2 C1 C13 C18 -144.4(3)
N1 C1 C13 C14 -155.3(3)
C2 C1 C13 C14 31.2(4)
C18 C13 C14 C15 -0.6(4)
C1 C13 C14 C15 -176.2(2)
C13 C14 C15 O3 178.4(2)
C13 C14 C15 C16 -1.6(4)
O3 C15 C16 O4 -0.9(4)
C14 C15 C16 O4 179.1(2)
O3 C15 C16 C17 -178.0(2)
C14 C15 C16 C17 2.0(4)
O4 C16 C17 O5 2.7(4)
C15 C16 C17 O5 179.8(3)
O4 C16 C17 C18 -177.3(2)
C15 C16 C17 C18 -0.2(4)
O5 C17 C18 C13 178.0(3)
C16 C17 C18 C13 -2.0(4)
C14 C13 C18 C17 2.3(4)
C1 C13 C18 C17 177.8(3)
C16 C15 O3 C19 171.0(2)
C14 C15 O3 C19 -9.0(4)
C15 C16 O4 C20 88.9(3)
C17 C16 O4 C20 -94.0(3)
C18 C17 O5 C21 -4.6(4)
C16 C17 O5 C21 175.4(3)
N2 C12 C22 C27 17.7(4)
C11 C12 C22 C27 -159.4(3)
N2 C12 C22 C23 -163.4(3)
C11 C12 C22 C23 19.5(5)
C27 C22 C23 C24 1.0(4)
C12 C22 C23 C24 -178.0(3)
C22 C23 C24 O6 177.5(3)
C22 C23 C24 C25 -2.6(4)
O6 C24 C25 O7 3.6(4)
C23 C24 C25 O7 -176.3(3)
O6 C24 C25 C26 -176.8(3)
C23 C24 C25 C26 3.3(4)
O7 C25 C26 O8 -3.0(4)
C24 C25 C26 O8 177.4(2)
O7 C25 C26 C27 177.3(3)
C24 C25 C26 C27 -2.4(4)
O8 C26 C27 C22 -178.9(3)
C25 C26 C27 C22 0.8(4)
C23 C22 C27 C26 -0.1(4)
C12 C22 C27 C26 178.8(3)
C25 C24 O6 C28 163.2(3)
C23 C24 O6 C28 -16.9(4)
C24 C25 O7 C29 -82.1(3)
C26 C25 O7 C29 98.3(3)
C25 C26 O8 C30 -165.9(3)
C27 C26 O8 C30 13.9(4)
N3 C31 C32 C33 1.6(3)
C43 C31 C32 C33 -167.4(3)
C31 C32 C33 C34 -1.2(3)
C32 C33 C34 N3 0.4(3)
C32 C33 C34 C36 174.6(3)
C32 C31 N3 C34 -1.3(3)
C43 C31 N3 C34 168.1(2)
C32 C31 N3 C35 169.0(3)
C43 C31 N3 C35 -21.5(4)
C33 C34 N3 C31 0.6(3)
C36 C34 N3 C31 -173.7(3)
C33 C34 N3 C35 -169.7(3)
C36 C34 N3 C35 16.1(4)
C33 C34 C36 O9 -178.4(3)
N3 C34 C36 O9 -5.2(4)
C33 C34 C36 C37 -0.2(4)
N3 C34 C36 C37 172.9(3)
O9 C36 C37 C38 -2.5(4)
C34 C36 C37 C38 179.4(3)
C36 C37 C38 O10 1.0(4)
C36 C37 C38 C39 -178.1(3)
O10 C38 C39 N4 -2.4(4)
C37 C38 C39 N4 176.7(3)
O10 C38 C39 C40 177.9(3)
C37 C38 C39 C40 -3.0(5)
N4 C39 C40 C41 -0.3(3)
C38 C39 C40 C41 179.4(3)
C39 C40 C41 C42 -0.4(3)
C40 C41 C42 N4 0.9(3)
C40 C41 C42 C52 -174.7(3)
C41 C42 N4 C39 -1.1(3)
C52 C42 N4 C39 174.9(3)
C40 C39 N4 C42 0.9(3)
C38 C39 N4 C42 -178.9(3)
C37 C36 O9 B2 -3.3(4)
C34 C36 O9 B2 174.9(3)
C37 C38 O10 B2 6.2(4)
C39 C38 O10 B2 -174.6(2)
C38 O10 B2 F4 -131.8(3)
C38 O10 B2 F3 108.7(3)
C38 O10 B2 O9 -10.9(4)
C36 O9 B2 F4 130.5(3)
C36 O9 B2 F3 -110.3(3)
C36 O9 B2 O10 9.5(4)
N3 C31 C43 C44 146.5(3)
C32 C31 C43 C44 -46.1(4)
N3 C31 C43 C48 -41.2(4)
C32 C31 C43 C48 126.3(3)
C48 C43 C44 C45 2.3(4)
C31 C43 C44 C45 174.5(2)
C43 C44 C45 O11 -179.3(2)
C43 C44 C45 C46 -0.5(4)
O11 C45 C46 O12 -5.1(4)
C44 C45 C46 O12 176.0(2)
O11 C45 C46 C47 176.9(2)
C44 C45 C46 C47 -2.0(4)
O12 C46 C47 O13 6.0(4)
C45 C46 C47 O13 -175.9(2)
O12 C46 C47 C48 -175.3(2)
C45 C46 C47 C48 2.8(4)
O13 C47 C48 C43 177.6(3)
C46 C47 C48 C43 -1.0(4)
C44 C43 C48 C47 -1.5(4)
C31 C43 C48 C47 -173.8(2)
C46 C45 O11 C49 -158.7(2)
C44 C45 O11 C49 20.1(4)
C45 C46 O12 C50 84.2(3)
C47 C46 O12 C50 -97.8(3)
C48 C47 O13 C51 -2.6(4)
C46 C47 O13 C51 176.1(2)
N4 C42 C52 C57 -19.8(4)
C41 C42 C52 C57 155.3(3)
N4 C42 C52 C53 164.0(3)
C41 C42 C52 C53 -20.9(4)
C57 C52 C53 C54 -0.7(4)
C42 C52 C53 C54 175.5(3)
C52 C53 C54 O14 176.6(3)
C52 C53 C54 C55 -2.1(4)
O14 C54 C55 O15 0.0(4)
C53 C54 C55 O15 178.8(3)
O14 C54 C55 C56 -174.9(3)
C53 C54 C55 C56 3.9(4)
O15 C55 C56 O16 1.8(4)
C54 C55 C56 O16 176.6(3)
O15 C55 C56 C57 -177.7(3)
C54 C55 C56 C57 -2.9(5)
O16 C56 C57 C52 -179.3(3)
C55 C56 C57 C52 0.1(4)
C53 C52 C57 C56 1.6(4)
C42 C52 C57 C56 -174.4(3)
C55 C54 O14 C58 172.3(3)
C53 C54 O14 C58 -6.4(4)
C54 C55 O15 C59 82.8(3)
C56 C55 O15 C59 -102.4(3)
C57 C56 O16 C60 -2.0(4)
C55 C56 O16 C60 178.5(3)
